data_4116773
loop_
_publ_author_name
'Georg Jansen'
'Martin Schubart'
'Bernd Findeis'
'Lutz H. Gade'
'Ian J. Scowen'
'Mary McPartlin'

_publ_section_title
;
 Unsupported Ti-Co and Zr-Co Bonds in Heterobimetallic Complexes: A
 Theoretical Description of Metal-Metal Bond Polarity
;
_journal_name_full 'Journal of the American Chemical Society'
_journal_page_first 7239
_journal_page_last 7251
_journal_paper_doi 10.1021/ja974160v
_journal_volume 120
_journal_year 1998
_chemical_formula_structural '[MeSi{SiMe2NC7H7}3TiCo(CO)4]'
_chemical_formula_sum 'C32 H42 Co N3 O4 Si4 Ti'
_chemical_formula_weight 751.88
_chemical_name_common 'Compound 3'
_space_group_IT_number 14
_symmetry_cell_setting monoclinic
_symmetry_space_group_name_Hall '-P 2ybc'
_symmetry_space_group_name_H-M 'P 1 21/c 1'
_atom_sites_solution_hydrogens geom
_atom_sites_solution_primary direct
_atom_sites_solution_secondary difmap
_audit_creation_method SHELXL
_cell_angle_alpha 90.00
_cell_angle_beta 107.501(6)
_cell_angle_gamma 90.00
_cell_formula_units_Z 4
_cell_length_a 13.1803(11)
_cell_length_b 14.4195(14)
_cell_length_c 21.488(2)
_cell_measurement_reflns_used 39
_cell_measurement_temperature 571(2)
_cell_measurement_theta_max 12.49
_cell_measurement_theta_min 5.14
_cell_volume 3894.8(6)
_computing_cell_refinement 'Siemens XSCANS'
_computing_data_collection 'Siemens XSCANS'
_computing_data_reduction 'Siemens SHELXTL'
_computing_molecular_graphics 'Siemens SHELXTL'
_computing_publication_material 'Siemens SHELXTL'
_computing_structure_refinement 'SHELXL-93 (Sheldrick, 1993)'
_computing_structure_solution 'SHELXS-86 (Sheldrick, 1990)'
_diffrn_ambient_temperature 298(2)
_diffrn_measurement_device 'Siemens P4'
_diffrn_measurement_method '2\q/\w scans'
_diffrn_radiation_monochromator graphite
_diffrn_radiation_source 'fine-focus sealed tube'
_diffrn_radiation_type MoK\a
_diffrn_radiation_wavelength 0.71073
_diffrn_reflns_av_R_equivalents 0.0700
_diffrn_reflns_av_sigmaI/netI 0.0926
_diffrn_reflns_limit_h_max 15
_diffrn_reflns_limit_h_min -1
_diffrn_reflns_limit_k_max 17
_diffrn_reflns_limit_k_min -17
_diffrn_reflns_limit_l_max 24
_diffrn_reflns_limit_l_min -25
_diffrn_reflns_number 15124
_diffrn_reflns_theta_max 25.00
_diffrn_reflns_theta_min 1.62
_diffrn_standards_decay_% 12.38
_diffrn_standards_interval_count 97
_diffrn_standards_number 3
_exptl_absorpt_coefficient_mu 0.790
_exptl_absorpt_correction_T_max 0.5946
_exptl_absorpt_correction_T_min 0.5628
_exptl_absorpt_correction_type empirical
_exptl_crystal_colour red-brown
_exptl_crystal_density_diffrn 1.282
_exptl_crystal_description irregular_block
_exptl_crystal_F_000 1568
_exptl_crystal_size_max 0.32
_exptl_crystal_size_mid 0.36
_exptl_crystal_size_min 0.54
_refine_diff_density_max 0.316
_refine_diff_density_min -0.223
_refine_diff_density_rms 0.057
_refine_ls_extinction_coef none
_refine_ls_extinction_method none
_refine_ls_goodness_of_fit_all 0.999
_refine_ls_goodness_of_fit_obs 1.091
_refine_ls_hydrogen_treatment none
_refine_ls_matrix_type full
_refine_ls_number_parameters 406
_refine_ls_number_reflns 6850
_refine_ls_number_restraints 0
_refine_ls_restrained_S_all 1.053
_refine_ls_restrained_S_obs 1.091
_refine_ls_R_factor_all 0.1268
_refine_ls_R_factor_obs 0.0500
_refine_ls_shift/esd_max -0.067
_refine_ls_shift/esd_mean 0.009
_refine_ls_structure_factor_coef Fsqd
_refine_ls_weighting_details 'w=1/[\s^2^(Fo^2^)+(0.0470P)^2^+0.1984P] where P=(Fo^2^+2Fc^2^)/3'
_refine_ls_weighting_scheme calc
_refine_ls_wR_factor_all 0.1292
_refine_ls_wR_factor_obs 0.0945
_reflns_number_observed 3599
_reflns_number_total 6856
_reflns_observed_criterion >2sigma(I)
_cod_data_source_file ja974160v_1.cif
_cod_data_source_block 3
_cod_depositor_comments
;
The following automatic conversions were performed:

'_refine_ls_weighting_scheme' value 'calc
w=1/[\s^2^(Fo^2^)+(0.0470P)^2^+0.1984P] where P=(Fo^2^+2Fc^2^)/3' was
changed to 'calc'. New tag '_refine_ls_weighting_details' was
created. The value of the new tag was set to
'w=1/[\s^2^(Fo^2^)+(0.0470P)^2^+0.1984P] where P=(Fo^2^+2Fc^2^)/3'.

Automatic conversion script
Id: cif_fix_values 3143 2015-03-26 13:38:13Z robertas 
;
_cod_database_code 4116773

loop_
_symmetry_equiv_pos_as_xyz
'x, y, z'
'-x, y+1/2, -z+1/2'
'-x, -y, -z'
'x, -y-1/2, z-1/2'

loop_
_atom_site_aniso_label
_atom_site_aniso_U_11
_atom_site_aniso_U_22
_atom_site_aniso_U_33
_atom_site_aniso_U_23
_atom_site_aniso_U_13
_atom_site_aniso_U_12
Ti 0.0414(5) 0.0385(4) 0.0433(5) 0.0057(4) 0.0150(4) 0.0008(4)
Co 0.0491(4) 0.0471(4) 0.0659(4) 0.0035(3) 0.0220(3) 0.0045(3)
Si1 0.0465(8) 0.0635(9) 0.0570(8) 0.0096(7) 0.0115(7) -0.0051(8)
Si2 0.0625(9) 0.0506(8) 0.0459(8) 0.0077(6) 0.0189(7) 0.0140(7)
Si3 0.0597(9) 0.0788(10) 0.0485(8) 0.0178(8) 0.0232(7) 0.0039(8)
Si4 0.0485(8) 0.0713(10) 0.0583(9) 0.0127(7) 0.0225(7) 0.0097(7)
N1 0.046(2) 0.043(2) 0.047(2) 0.002(2) 0.013(2) -0.005(2)
N2 0.049(2) 0.039(2) 0.040(2) 0.006(2) 0.019(2) 0.003(2)
N3 0.049(2) 0.054(2) 0.043(2) 0.009(2) 0.014(2) 0.001(2)
C1 0.069(4) 0.128(6) 0.130(6) 0.000(5) 0.050(4) 0.021(4)
C2 0.065(4) 0.095(4) 0.100(5) 0.014(4) 0.025(4) -0.024(3)
C3 0.065(4) 0.088(4) 0.064(3) 0.005(3) -0.001(3) -0.003(3)
C4 0.090(4) 0.062(3) 0.064(3) 0.017(3) 0.025(3) 0.031(3)
C5 0.100(5) 0.061(3) 0.071(4) -0.010(3) 0.032(4) 0.014(3)
C6 0.101(5) 0.137(6) 0.059(4) 0.002(4) 0.035(4) 0.029(4)
C7 0.075(4) 0.117(5) 0.092(4) 0.056(4) 0.025(4) -0.008(4)
C11 0.047(3) 0.046(3) 0.061(3) 0.003(3) 0.013(3) -0.006(2)
C12 0.074(4) 0.052(3) 0.066(4) 0.001(3) 0.006(3) -0.003(3)
C13 0.090(5) 0.062(4) 0.088(4) -0.024(3) 0.019(4) -0.007(4)
C14 0.067(4) 0.043(3) 0.114(5) 0.004(3) 0.025(4) -0.010(3)
C15 0.059(4) 0.054(3) 0.095(4) 0.020(3) 0.023(3) 0.002(3)
C16 0.057(3) 0.053(3) 0.061(3) 0.005(3) 0.017(3) -0.008(3)
C21 0.042(3) 0.046(3) 0.047(3) 0.007(2) 0.010(2) 0.003(2)
C22 0.080(4) 0.058(3) 0.077(4) 0.014(3) 0.034(3) -0.004(3)
C23 0.085(5) 0.084(4) 0.109(5) 0.047(4) 0.038(4) -0.010(4)
C24 0.058(4) 0.166(8) 0.069(4) 0.043(5) 0.021(4) 0.001(5)
C25 0.076(5) 0.158(7) 0.052(4) -0.015(4) 0.028(3) -0.020(5)
C26 0.059(4) 0.075(4) 0.055(3) -0.007(3) 0.014(3) -0.013(3)
C31 0.052(3) 0.048(3) 0.042(3) 0.007(2) 0.020(2) 0.004(2)
C32 0.072(4) 0.069(4) 0.055(3) 0.013(3) 0.019(3) -0.006(3)
C33 0.072(4) 0.099(5) 0.044(3) 0.013(3) 0.013(3) 0.011(4)
C34 0.067(4) 0.093(5) 0.055(4) -0.008(3) 0.018(3) -0.006(4)
C35 0.075(4) 0.072(4) 0.071(4) -0.007(3) 0.025(3) -0.019(3)
C36 0.063(3) 0.053(3) 0.049(3) 0.003(2) 0.015(3) -0.002(3)
C17 0.150(7) 0.044(4) 0.183(8) -0.008(4) 0.054(6) 0.000(4)
C27 0.094(6) 0.314(12) 0.095(5) 0.095(7) 0.045(5) -0.014(7)
C37 0.098(5) 0.165(7) 0.070(4) -0.019(5) 0.000(4) -0.019(5)
C41 0.054(3) 0.058(3) 0.086(4) 0.009(3) 0.019(3) 0.009(3)
O1 0.106(3) 0.075(3) 0.097(3) 0.033(2) 0.022(3) 0.018(2)
C42 0.073(4) 0.069(3) 0.069(4) -0.006(3) 0.031(3) -0.006(3)
O2 0.116(4) 0.116(4) 0.081(3) -0.039(3) 0.041(3) -0.020(3)
C43 0.053(3) 0.065(4) 0.066(3) 0.005(3) 0.018(3) -0.001(3)
O3 0.082(3) 0.057(2) 0.114(3) 0.000(2) 0.021(3) -0.019(2)
C44 0.069(4) 0.086(5) 0.104(5) 0.015(4) 0.036(4) 0.011(3)
O4 0.084(3) 0.170(5) 0.164(5) 0.035(4) 0.068(3) 0.044(3)

loop_
_atom_site_label
_atom_site_type_symbol
_atom_site_fract_x
_atom_site_fract_y
_atom_site_fract_z
_atom_site_U_iso_or_equiv
_atom_site_thermal_displace_type
_atom_site_occupancy
_atom_site_calc_flag
_atom_site_refinement_flags
Ti Ti 0.27640(6) 0.79614(5) 0.18319(4) 0.0406(2) Uani 1 d .
Co Co 0.45587(5) 0.74911(4) 0.17036(3) 0.0530(2) Uani 1 d .
Si1 Si 0.02901(11) 0.74408(10) 0.12103(7) 0.0565(4) Uani 1 d .
Si2 Si 0.12705(11) 0.97724(9) 0.16633(6) 0.0524(4) Uani 1 d .
Si3 Si 0.15321(12) 0.80285(11) 0.29142(6) 0.0608(4) Uani 1 d .
Si4 Si 0.03055(11) 0.85991(10) 0.19725(7) 0.0579(4) Uani 1 d .
N1 N 0.1644(3) 0.7092(2) 0.1448(2) 0.0455(9) Uani 1 d .
N2 N 0.2244(3) 0.9123(2) 0.1428(2) 0.0414(9) Uani 1 d .
N3 N 0.2745(3) 0.8086(2) 0.2721(2) 0.0487(10) Uani 1 d .
C1 C -0.1026(5) 0.8944(5) 0.2050(3) 0.104(2) Uani 1 d .
H1A H -0.1470(5) 0.9169(5) 0.1638(3) 0.156 Uiso 1 calc R
H1B H -0.0932(5) 0.9424(5) 0.2372(3) 0.156 Uiso 1 calc R
H1C H -0.1356(5) 0.8416(5) 0.2181(3) 0.156 Uiso 1 calc R
C2 C -0.0568(4) 0.6447(4) 0.1297(3) 0.087(2) Uani 1 d .
H2A H -0.0344(4) 0.6230(4) 0.1740(3) 0.130 Uiso 1 calc R
H2B H -0.0505(4) 0.5953(4) 0.1011(3) 0.130 Uiso 1 calc R
H2C H -0.1296(4) 0.6647(4) 0.1185(3) 0.130 Uiso 1 calc R
C3 C -0.0178(4) 0.7836(4) 0.0340(2) 0.077(2) Uani 1 d .
H3A H 0.0248(4) 0.8349(4) 0.0283(2) 0.115 Uiso 1 calc R
H3B H -0.0909(4) 0.8025(4) 0.0232(2) 0.115 Uiso 1 calc R
H3C H -0.0113(4) 0.7335(4) 0.0060(2) 0.115 Uiso 1 calc R
C4 C 0.0416(4) 1.0403(3) 0.0937(2) 0.071(2) Uani 1 d .
H4A H 0.0097(4) 0.9966(3) 0.0597(2) 0.107 Uiso 1 calc R
H4B H 0.0843(4) 1.0834(3) 0.0785(2) 0.107 Uiso 1 calc R
H4C H -0.0132(4) 1.0732(3) 0.1055(2) 0.107 Uiso 1 calc R
C5 C 0.1884(4) 1.0637(3) 0.2315(2) 0.076(2) Uani 1 d .
H5A H 0.2328(4) 1.0322(3) 0.2693(2) 0.114 Uiso 1 calc R
H5B H 0.1333(4) 1.0967(3) 0.2430(2) 0.114 Uiso 1 calc R
H5C H 0.2306(4) 1.1067(3) 0.2158(2) 0.114 Uiso 1 calc R
C6 C 0.1575(5) 0.8795(4) 0.3628(2) 0.097(2) Uani 1 d .
H6A H 0.1743(5) 0.9417(4) 0.3536(2) 0.145 Uiso 1 calc R
H6B H 0.2109(5) 0.8572(4) 0.4009(2) 0.145 Uiso 1 calc R
H6C H 0.0894(5) 0.8786(4) 0.3705(2) 0.145 Uiso 1 calc R
C7 C 0.1204(5) 0.6817(4) 0.3115(3) 0.095(2) Uani 1 d .
H7A H 0.1180(5) 0.6413(4) 0.2756(3) 0.142 Uiso 1 calc R
H7B H 0.0525(5) 0.6816(4) 0.3194(3) 0.142 Uiso 1 calc R
H7C H 0.1741(5) 0.6604(4) 0.3498(3) 0.142 Uiso 1 calc R
C11 C 0.1844(4) 0.6114(3) 0.1428(2) 0.0521(12) Uani 1 d .
C12 C 0.1447(4) 0.5615(3) 0.0856(3) 0.0675(15) Uani 1 d .
H12 H 0.1059(4) 0.5919(3) 0.0477(3) 0.081 Uiso 1 calc R
C13 C 0.1622(5) 0.4667(4) 0.0838(3) 0.082(2) Uani 1 d .
H13 H 0.1344(5) 0.4348(4) 0.0447(3) 0.098 Uiso 1 calc R
C14 C 0.2197(5) 0.4186(4) 0.1387(3) 0.075(2) Uani 1 d .
C15 C 0.2599(4) 0.4681(4) 0.1946(3) 0.070(2) Uani 1 d .
H15 H 0.3003(4) 0.4377(4) 0.2320(3) 0.084 Uiso 1 calc R
C16 C 0.2420(4) 0.5634(3) 0.1973(2) 0.0569(13) Uani 1 d .
H16 H 0.2696(4) 0.5948(3) 0.2366(2) 0.068 Uiso 1 calc R
C21 C 0.2581(3) 0.9494(3) 0.0902(2) 0.0459(11) Uani 1 d .
C22 C 0.3031(4) 1.0371(3) 0.0946(3) 0.069(2) Uani 1 d .
H22 H 0.3090(4) 1.0732(3) 0.1313(3) 0.083 Uiso 1 calc R
C23 C 0.3391(5) 1.0714(4) 0.0451(3) 0.090(2) Uani 1 d .
H23 H 0.3693(5) 1.1302(4) 0.0493(3) 0.109 Uiso 1 calc R
C24 C 0.3316(5) 1.0212(6) -0.0093(3) 0.097(2) Uani 1 d .
C25 C 0.2859(5) 0.9346(5) -0.0149(3) 0.093(2) Uani 1 d .
H25 H 0.2802(5) 0.8990(5) -0.0519(3) 0.112 Uiso 1 calc R
C26 C 0.2479(4) 0.8997(4) 0.0344(2) 0.0639(14) Uani 1 d .
H26 H 0.2153(4) 0.8418(4) 0.0293(2) 0.077 Uiso 1 calc R
C31 C 0.3661(4) 0.8355(3) 0.3241(2) 0.0463(11) Uani 1 d .
C32 C 0.3997(4) 0.7822(4) 0.3810(2) 0.0652(15) Uani 1 d .
H32 H 0.3658(4) 0.7263(4) 0.3834(2) 0.078 Uiso 1 calc R
C33 C 0.4833(4) 0.8116(4) 0.4341(2) 0.073(2) Uani 1 d .
H33 H 0.5032(4) 0.7756(4) 0.4718(2) 0.087 Uiso 1 calc R
C34 C 0.5370(5) 0.8928(4) 0.4320(3) 0.072(2) Uani 1 d .
C35 C 0.5064(5) 0.9433(4) 0.3752(3) 0.072(2) Uani 1 d .
H35 H 0.5433(5) 0.9972(4) 0.3720(3) 0.086 Uiso 1 calc R
C36 C 0.4219(4) 0.9159(3) 0.3224(2) 0.0556(13) Uani 1 d .
H36 H 0.4024(4) 0.9525(3) 0.2850(2) 0.067 Uiso 1 calc R
C17 C 0.2380(6) 0.3143(4) 0.1363(4) 0.125(3) Uani 1 d .
H17A H 0.2038(6) 0.2918(4) 0.0930(4) 0.187 Uiso 1 calc R
H17B H 0.2089(6) 0.2835(4) 0.1666(4) 0.187 Uiso 1 calc R
H17C H 0.3130(6) 0.3021(4) 0.1477(4) 0.187 Uiso 1 calc R
C27 C 0.3765(5) 1.0591(6) -0.0628(3) 0.164(4) Uani 1 d .
H27A H 0.3645(5) 1.0147(6) -0.0975(3) 0.246 Uiso 1 calc R
H27B H 0.4515(5) 1.0699(6) -0.0446(3) 0.246 Uiso 1 calc R
H27C H 0.3414(5) 1.1162(6) -0.0795(3) 0.246 Uiso 1 calc R
C37 C 0.6259(5) 0.9260(5) 0.4916(3) 0.117(3) Uani 1 d .
H37A H 0.6357(5) 0.8818(5) 0.5263(3) 0.175 Uiso 1 calc R
H37B H 0.6070(5) 0.9850(5) 0.5055(3) 0.175 Uiso 1 calc R
H37C H 0.6908(5) 0.9319(5) 0.4803(3) 0.175 Uiso 1 calc R
C41 C 0.4698(4) 0.6884(4) 0.2433(3) 0.0665(15) Uani 1 d .
O1 O 0.4878(3) 0.6469(3) 0.2913(2) 0.0950(14) Uani 1 d .
C42 C 0.3722(5) 0.7066(4) 0.0959(3) 0.0683(15) Uani 1 d .
O2 O 0.3272(4) 0.6758(3) 0.0455(2) 0.1015(15) Uani 1 d .
C43 C 0.4792(4) 0.8702(4) 0.1796(2) 0.0613(14) Uani 1 d .
O3 O 0.5039(3) 0.9463(3) 0.1858(2) 0.0859(13) Uani 1 d .
C44 C 0.5796(5) 0.7200(4) 0.1575(3) 0.084(2) Uani 1 d .
O4 O 0.6596(4) 0.7030(4) 0.1482(3) 0.133(2) Uani 1 d .

loop_
_atom_type_symbol
_atom_type_description
_atom_type_scat_dispersion_real
_atom_type_scat_dispersion_imag
_atom_type_scat_source
C C 0.0033 0.0016 'International Tables Vol C Tables 4.2.6.8 and 6.1.1.4'
H H 0.0000 0.0000 'International Tables Vol C Tables 4.2.6.8 and 6.1.1.4'
N N 0.0061 0.0033 'International Tables Vol C Tables 4.2.6.8 and 6.1.1.4'
O O 0.0106 0.0060 'International Tables Vol C Tables 4.2.6.8 and 6.1.1.4'
Si Si 0.0817 0.0704 'International Tables Vol C Tables 4.2.6.8 and 6.1.1.4'
Ti Ti 0.2776 0.4457 'International Tables Vol C Tables 4.2.6.8 and 6.1.1.4'
Co Co 0.3494 0.9721 'International Tables Vol C Tables 4.2.6.8 and 6.1.1.4'

loop_
_geom_angle_atom_site_label_1
_geom_angle_atom_site_label_2
_geom_angle_atom_site_label_3
_geom_angle
N2 Ti N3 105.00(15)
N2 Ti N1 104.54(15)
N3 Ti N1 104.43(15)
N2 Ti Co 113.58(11)
N3 Ti Co 114.85(11)
N1 Ti Co 113.38(11)
C42 Co C41 120.5(3)
C42 Co C43 119.0(2)
C41 Co C43 115.0(2)
C42 Co C44 97.4(3)
C41 Co C44 99.5(3)
C43 Co C44 96.5(3)
C42 Co Ti 81.0(2)
C41 Co Ti 83.5(2)
C43 Co Ti 82.1(2)
C44 Co Ti 176.9(2)
N1 Si1 C2 109.9(2)
N1 Si1 C3 112.0(2)
C2 Si1 C3 107.8(2)
N1 Si1 Si4 101.84(13)
C2 Si1 Si4 110.9(2)
C3 Si1 Si4 114.4(2)
N2 Si2 C4 108.9(2)
N2 Si2 C5 112.2(2)
C4 Si2 C5 108.6(2)
N2 Si2 Si4 101.58(12)
C4 Si2 Si4 110.4(2)
C5 Si2 Si4 114.9(2)
N3 Si3 C6 110.9(2)
N3 Si3 C7 112.5(2)
C6 Si3 C7 108.1(3)
N3 Si3 Si4 102.68(12)
C6 Si3 Si4 110.2(2)
C7 Si3 Si4 112.4(2)
C1 Si4 Si3 116.1(2)
C1 Si4 Si2 115.9(2)
Si3 Si4 Si2 102.04(8)
C1 Si4 Si1 116.1(2)
Si3 Si4 Si1 102.37(7)
Si2 Si4 Si1 102.11(7)
C11 N1 Si1 116.5(3)
C11 N1 Ti 121.9(3)
Si1 N1 Ti 121.0(2)
C21 N2 Si2 116.6(3)
C21 N2 Ti 122.0(3)
Si2 N2 Ti 121.4(2)
C31 N3 Si3 116.0(3)
C31 N3 Ti 122.8(3)
Si3 N3 Ti 120.7(2)
C16 C11 C12 117.3(5)
C16 C11 N1 121.8(4)
C12 C11 N1 120.9(4)
C11 C12 C13 121.0(5)
C14 C13 C12 121.6(5)
C15 C14 C13 117.3(5)
C15 C14 C17 121.6(6)
C13 C14 C17 121.2(6)
C14 C15 C16 121.8(5)
C11 C16 C15 121.0(5)
C26 C21 C22 117.6(5)
C26 C21 N2 121.5(4)
C22 C21 N2 120.8(4)
C23 C22 C21 120.9(5)
C24 C23 C22 121.4(6)
C23 C24 C25 118.4(6)
C23 C24 C27 120.7(8)
C25 C24 C27 120.9(7)
C24 C25 C26 120.6(6)
C21 C26 C25 120.9(5)
C36 C31 C32 117.1(4)
C36 C31 N3 122.5(4)
C32 C31 N3 120.4(4)
C31 C32 C33 120.9(5)
C34 C33 C32 121.3(5)
C35 C34 C33 117.6(5)
C35 C34 C37 121.6(6)
C33 C34 C37 120.8(5)
C34 C35 C36 121.7(5)
C31 C36 C35 121.3(5)
O1 C41 Co 174.1(5)
O2 C42 Co 172.6(5)
O3 C43 Co 173.6(5)
O4 C44 Co 178.4(6)

loop_
_geom_bond_atom_site_label_1
_geom_bond_atom_site_label_2
_geom_bond_distance
Ti N2 1.916(3)
Ti N3 1.926(3)
Ti N1 1.923(3)
Ti Co 2.5542(10)
Co C42 1.758(6)
Co C41 1.756(6)
Co C43 1.774(6)
Co C44 1.784(6)
Si1 N1 1.775(4)
Si1 C2 1.870(5)
Si1 C3 1.873(5)
Si1 Si4 2.335(2)
Si2 N2 1.780(4)
Si2 C4 1.863(5)
Si2 C5 1.868(5)
Si2 Si4 2.330(2)
Si3 N3 1.771(4)
Si3 C6 1.877(5)
Si3 C7 1.881(5)
Si3 Si4 2.328(2)
Si4 C1 1.879(5)
N1 C11 1.438(5)
N2 C21 1.436(5)
N3 C31 1.431(5)
C11 C16 1.377(6)
C11 C12 1.385(6)
C12 C13 1.388(7)
C13 C14 1.383(7)
C14 C15 1.361(7)
C14 C17 1.526(7)
C15 C16 1.399(6)
C21 C26 1.368(6)
C21 C22 1.387(6)
C22 C23 1.380(7)
C23 C24 1.353(9)
C24 C25 1.376(9)
C24 C27 1.541(8)
C25 C26 1.394(7)
C31 C36 1.380(6)
C31 C32 1.398(6)
C32 C33 1.393(7)
C33 C34 1.376(7)
C34 C35 1.375(7)
C34 C37 1.529(7)
C35 C36 1.387(6)
C41 O1 1.154(6)
C42 O2 1.155(6)
C43 O3 1.141(5)
C44 O4 1.156(6)
